data_4102349
loop_
_publ_author_name
'Miguel A. Esteruelas'
'Francisco J. Fern\'andez-Alvarez'
'Ana M. L\'opez'
'Malka Mora'
'Enrique O\~nate'

_publ_contact_author
;
  Dr. Enrique O\~nate Rodr\'iguez
  Departamento de Qu\'imica Inorg\'anica - I.C.M.A.
  Facultad de Ciencias
  Universidad de Zaragoza - C.S.I.C.
  50009 Zaragoza, Spain
;
_publ_contact_author_email enriqueo@posta.unizar.es
_publ_section_title
;
 Borinium Cations as \s-B-H Ligands in Osmium Complexes
;
_journal_name_full 'Journal of the American Chemical Society'
_journal_page_first 5600
_journal_page_last 5601
_journal_paper_doi 10.1021/ja101806x
_journal_volume 132
_journal_year 2010
_chemical_formula_sum 'C30 H69 B2 Cl O4 Os P2'
_chemical_formula_weight 803.06
_chemical_name_systematic
; 
 ? 
;
_space_group_IT_number 14
_symmetry_cell_setting monoclinic
_symmetry_space_group_name_Hall '-P 2yn'
_symmetry_space_group_name_H-M 'P 1 21/n 1'
_atom_sites_solution_hydrogens geom
_atom_sites_solution_primary direct
_atom_sites_solution_secondary difmap
_audit_creation_method SHELXL-97
_cell_angle_alpha 90.00
_cell_angle_beta 101.324(3)
_cell_angle_gamma 90.00
_cell_formula_units_Z 4
_cell_length_a 14.005(2)
_cell_length_b 10.5978(18)
_cell_length_c 26.244(4)
_cell_measurement_reflns_used 2064
_cell_measurement_temperature 100(2)
_cell_measurement_theta_max 21
_cell_measurement_theta_min 2
_cell_volume 3819.4(10)
_computing_cell_refinement 'SAINT+ v. 6.1 (Bruker AXS, 2000)'
_computing_data_collection 'SMART v. 5.625 (Bruker AXS, 2000)'
_computing_data_reduction 'SAINT+ v. 6.1 (Bruker AXS, 2000)'
_computing_molecular_graphics 'XP, SHELXTL v. 6.1 (Bruker, 2000)'
_computing_publication_material 'XCIF, SHELXTL v. 6.1 (Bruker, 2000)'
_computing_structure_refinement 'SHELXL-97 (Sheldrick, 1997)'
_computing_structure_solution 'SHELXS-97 (Sheldrick, 1990)'
_diffrn_ambient_temperature 100(2)
_diffrn_detector_area_resol_mean 8.26
_diffrn_measured_fraction_theta_full 0.996
_diffrn_measured_fraction_theta_max 0.927
_diffrn_measurement_device_type 'Bruker SMART APEX CCD system'
_diffrn_measurement_method '\w rotations with narrow frames'
_diffrn_radiation_monochromator graphite
_diffrn_radiation_source 'fine-focus sealed tube'
_diffrn_radiation_type MoK\a
_diffrn_radiation_wavelength 0.71073
_diffrn_reflns_av_R_equivalents 0.0819
_diffrn_reflns_av_sigmaI/netI 0.1040
_diffrn_reflns_limit_h_max 18
_diffrn_reflns_limit_h_min -14
_diffrn_reflns_limit_k_max 14
_diffrn_reflns_limit_k_min -14
_diffrn_reflns_limit_l_max 35
_diffrn_reflns_limit_l_min -34
_diffrn_reflns_number 26650
_diffrn_reflns_theta_full 27.50
_diffrn_reflns_theta_max 28.80
_diffrn_reflns_theta_min 1.54
_diffrn_standards_decay_% 'no decay'
_exptl_absorpt_coefficient_mu 3.522
_exptl_absorpt_correction_T_max 0.933
_exptl_absorpt_correction_T_min 0.641
_exptl_absorpt_correction_type multi-scan
_exptl_absorpt_process_details
;
Absorption correction performed with SADABS program. This is based on the
method of Blessing: Blessing, R. H., Acta Crystallogr., Sect. A 1995, 51, 33.

SADABS: Area-Detector Absorption Correction. Bruker-AXS 
within SAINT+ package, v. 6.1 (2000).
;
_exptl_crystal_colour colorless
_exptl_crystal_density_diffrn 1.397
_exptl_crystal_density_method 'not measured'
_exptl_crystal_description 'irregular block'
_exptl_crystal_F_000 1656
_exptl_crystal_size_max 0.14
_exptl_crystal_size_mid 0.04
_exptl_crystal_size_min 0.02
_refine_diff_density_max 0.962
_refine_diff_density_min -1.130
_refine_diff_density_rms 0.174
_refine_ls_extinction_method none
_refine_ls_goodness_of_fit_ref 1.008
_refine_ls_hydrogen_treatment mixed
_refine_ls_matrix_type full
_refine_ls_number_parameters 390
_refine_ls_number_reflns 9250
_refine_ls_number_restraints 2
_refine_ls_restrained_S_all 1.008
_refine_ls_R_factor_all 0.0900
_refine_ls_R_factor_gt 0.0463
_refine_ls_shift/su_max 0.001
_refine_ls_shift/su_mean 0.000
_refine_ls_structure_factor_coef Fsqd
_refine_ls_weighting_details 'calc w=1/[\s^2^(Fo^2^)+(0.0203P)^2^+0.7619P] where P=(Fo^2^+2Fc^2^)/3'
_refine_ls_weighting_scheme calc
_refine_ls_wR_factor_gt 0.0746
_refine_ls_wR_factor_ref 0.0849
_reflns_number_gt 6204
_reflns_number_total 9250
_reflns_threshold_expression >2sigma(I)
_cod_data_source_file ja101806x_si_002_2.cif
_cod_data_source_block mae415as
_cod_original_cell_volume 3819.2(11)
_cod_database_code 4102349

loop_
_symmetry_equiv_pos_as_xyz
'x, y, z'
'-x+1/2, y+1/2, -z+1/2'
'-x, -y, -z'
'x-1/2, -y-1/2, z-1/2'

loop_
_atom_site_label
_atom_site_type_symbol
_atom_site_fract_x
_atom_site_fract_y
_atom_site_fract_z
_atom_site_U_iso_or_equiv
_atom_site_adp_type
_atom_site_occupancy
_atom_site_symmetry_multiplicity
_atom_site_calc_flag
_atom_site_refinement_flags
Os Os 0.415703(16) 0.53028(2) 0.143067(8) 0.01413(6) Uani 1 1 d D
H01 H 0.349(3) 0.518(5) 0.1919(18) 0.017 Uiso 1 1 d .
H02 H 0.471(3) 0.537(5) 0.0956(12) 0.017 Uiso 1 1 d D
H03 H 0.505(2) 0.439(3) 0.1420(18) 0.017 Uiso 1 1 d D
Cl Cl 0.30006(10) 0.69813(13) 0.10209(5) 0.0205(3) Uani 1 1 d .
P1 P 0.31723(11) 0.37672(14) 0.09356(6) 0.0157(3) Uani 1 1 d .
P2 P 0.52834(11) 0.68717(14) 0.17826(6) 0.0158(3) Uani 1 1 d .
O1 O 0.4509(3) 0.3668(3) 0.24722(14) 0.0170(9) Uani 1 1 d .
O2 O 0.5249(3) 0.4798(4) 0.34011(14) 0.0214(9) Uani 1 1 d .
O3 O 0.5898(3) 0.6667(4) 0.38050(15) 0.0225(9) Uani 1 1 d .
O4 O 0.6552(3) 0.4818(4) 0.41729(14) 0.0207(9) Uani 1 1 d .
B1 B 0.4245(5) 0.4433(6) 0.2071(3) 0.0179(15) Uani 1 1 d .
B2 B 0.5896(5) 0.5383(7) 0.3789(2) 0.0181(13) Uani 1 1 d .
C1 C 0.4079(4) 0.3424(5) 0.2927(2) 0.0185(13) Uani 1 1 d .
C2 C 0.3298(4) 0.4390(5) 0.2961(2) 0.0224(14) Uani 1 1 d .
H2A H 0.3589 0.5234 0.3001 0.034 Uiso 1 1 calc R
H2B H 0.3002 0.4200 0.3261 0.034 Uiso 1 1 calc R
H2C H 0.2797 0.4361 0.2643 0.034 Uiso 1 1 calc R
C3 C 0.3634(4) 0.2114(5) 0.2848(2) 0.0249(14) Uani 1 1 d .
H3A H 0.3182 0.2078 0.2512 0.037 Uiso 1 1 calc R
H3B H 0.3282 0.1930 0.3127 0.037 Uiso 1 1 calc R
H3C H 0.4152 0.1489 0.2853 0.037 Uiso 1 1 calc R
C4 C 0.4942(4) 0.3495(5) 0.3400(2) 0.0190(13) Uani 1 1 d .
C5 C 0.5797(4) 0.2657(5) 0.3330(2) 0.0245(14) Uani 1 1 d .
H5A H 0.5969 0.2835 0.2992 0.037 Uiso 1 1 calc R
H5B H 0.5611 0.1768 0.3344 0.037 Uiso 1 1 calc R
H5C H 0.6359 0.2831 0.3608 0.037 Uiso 1 1 calc R
C6 C 0.4622(4) 0.3194(6) 0.3909(2) 0.0275(15) Uani 1 1 d .
H6A H 0.5174 0.3302 0.4200 0.041 Uiso 1 1 calc R
H6B H 0.4390 0.2321 0.3902 0.041 Uiso 1 1 calc R
H6C H 0.4095 0.3767 0.3954 0.041 Uiso 1 1 calc R
C7 C 0.6707(4) 0.7030(5) 0.4217(2) 0.0195(13) Uani 1 1 d .
C8 C 0.6408(4) 0.8151(6) 0.4500(3) 0.0358(17) Uani 1 1 d .
H8A H 0.6353 0.8895 0.4274 0.054 Uiso 1 1 calc R
H8B H 0.6899 0.8308 0.4815 0.054 Uiso 1 1 calc R
H8C H 0.5778 0.7982 0.4595 0.054 Uiso 1 1 calc R
C9 C 0.7553(4) 0.7350(5) 0.3959(2) 0.0240(14) Uani 1 1 d .
H9A H 0.7717 0.6612 0.3768 0.036 Uiso 1 1 calc R
H9B H 0.8117 0.7590 0.4225 0.036 Uiso 1 1 calc R
H9C H 0.7371 0.8054 0.3718 0.036 Uiso 1 1 calc R
C10 C 0.6902(4) 0.5801(5) 0.4556(2) 0.0199(13) Uani 1 1 d .
C11 C 0.6276(4) 0.5727(6) 0.4965(2) 0.0336(17) Uani 1 1 d .
H11A H 0.5592 0.5864 0.4802 0.050 Uiso 1 1 calc R
H11B H 0.6483 0.6377 0.5229 0.050 Uiso 1 1 calc R
H11C H 0.6349 0.4893 0.5129 0.050 Uiso 1 1 calc R
C12 C 0.7949(4) 0.5566(5) 0.4795(2) 0.0255(15) Uani 1 1 d .
H12A H 0.8006 0.4770 0.4989 0.038 Uiso 1 1 calc R
H12B H 0.8195 0.6259 0.5031 0.038 Uiso 1 1 calc R
H12C H 0.8332 0.5513 0.4520 0.038 Uiso 1 1 calc R
C13 C 0.2717(4) 0.4224(5) 0.0244(2) 0.0190(13) Uani 1 1 d .
H13 H 0.2189 0.4854 0.0253 0.023 Uiso 1 1 calc R
C14 C 0.2236(5) 0.3169(6) -0.0113(2) 0.0305(16) Uani 1 1 d .
H14A H 0.1953 0.3520 -0.0455 0.046 Uiso 1 1 calc R
H14B H 0.1721 0.2778 0.0038 0.046 Uiso 1 1 calc R
H14C H 0.2725 0.2533 -0.0151 0.046 Uiso 1 1 calc R
C15 C 0.3463(4) 0.4912(5) -0.0001(2) 0.0218(14) Uani 1 1 d .
H15A H 0.4038 0.4375 0.0014 0.033 Uiso 1 1 calc R
H15B H 0.3654 0.5696 0.0190 0.033 Uiso 1 1 calc R
H15C H 0.3180 0.5108 -0.0364 0.033 Uiso 1 1 calc R
C16 C 0.2052(4) 0.3371(5) 0.1189(2) 0.0213(13) Uani 1 1 d .
H16 H 0.2279 0.3294 0.1573 0.026 Uiso 1 1 calc R
C17 C 0.1508(4) 0.2140(5) 0.1026(2) 0.0267(15) Uani 1 1 d .
H17A H 0.1020 0.2000 0.1241 0.040 Uiso 1 1 calc R
H17B H 0.1971 0.1436 0.1072 0.040 Uiso 1 1 calc R
H17C H 0.1185 0.2194 0.0660 0.040 Uiso 1 1 calc R
C18 C 0.1330(4) 0.4456(5) 0.1120(2) 0.0300(16) Uani 1 1 d .
H18A H 0.1004 0.4511 0.0754 0.045 Uiso 1 1 calc R
H18B H 0.1675 0.5247 0.1224 0.045 Uiso 1 1 calc R
H18C H 0.0844 0.4310 0.1336 0.045 Uiso 1 1 calc R
C19 C 0.3738(4) 0.2199(5) 0.0900(2) 0.0195(13) Uani 1 1 d .
H19 H 0.3243 0.1645 0.0681 0.023 Uiso 1 1 calc R
C20 C 0.4008(5) 0.1589(5) 0.1435(2) 0.0267(15) Uani 1 1 d .
H20A H 0.4197 0.0709 0.1397 0.040 Uiso 1 1 calc R
H20B H 0.3447 0.1617 0.1606 0.040 Uiso 1 1 calc R
H20C H 0.4554 0.2048 0.1645 0.040 Uiso 1 1 calc R
C21 C 0.4623(4) 0.2233(6) 0.0649(2) 0.0292(15) Uani 1 1 d .
H21A H 0.5085 0.2865 0.0825 0.044 Uiso 1 1 calc R
H21B H 0.4423 0.2455 0.0281 0.044 Uiso 1 1 calc R
H21C H 0.4936 0.1402 0.0680 0.044 Uiso 1 1 calc R
C22 C 0.5058(4) 0.7523(5) 0.2403(2) 0.0192(13) Uani 1 1 d .
H22 H 0.5044 0.6773 0.2633 0.023 Uiso 1 1 calc R
C23 C 0.4028(4) 0.8114(5) 0.2336(2) 0.0265(15) Uani 1 1 d .
H23A H 0.3859 0.8226 0.2678 0.040 Uiso 1 1 calc R
H23B H 0.3552 0.7555 0.2124 0.040 Uiso 1 1 calc R
H23C H 0.4024 0.8936 0.2165 0.040 Uiso 1 1 calc R
C24 C 0.5800(4) 0.8440(5) 0.2724(2) 0.0223(14) Uani 1 1 d .
H24A H 0.5703 0.9289 0.2574 0.033 Uiso 1 1 calc R
H24B H 0.6463 0.8155 0.2717 0.033 Uiso 1 1 calc R
H24C H 0.5705 0.8459 0.3084 0.033 Uiso 1 1 calc R
C25 C 0.6571(4) 0.6350(5) 0.1962(2) 0.0206(13) Uani 1 1 d .
H25 H 0.6976 0.7109 0.2083 0.025 Uiso 1 1 calc R
C26 C 0.6934(4) 0.5803(5) 0.1499(2) 0.0254(14) Uani 1 1 d .
H26A H 0.7591 0.5462 0.1615 0.038 Uiso 1 1 calc R
H26B H 0.6950 0.6468 0.1241 0.038 Uiso 1 1 calc R
H26C H 0.6496 0.5127 0.1342 0.038 Uiso 1 1 calc R
C27 C 0.6708(4) 0.5396(6) 0.2415(2) 0.0298(15) Uani 1 1 d .
H27A H 0.6366 0.4610 0.2297 0.045 Uiso 1 1 calc R
H27B H 0.6442 0.5751 0.2703 0.045 Uiso 1 1 calc R
H27C H 0.7403 0.5222 0.2533 0.045 Uiso 1 1 calc R
C28 C 0.5314(4) 0.8260(5) 0.1351(2) 0.0199(13) Uani 1 1 d .
H28 H 0.4719 0.8763 0.1373 0.024 Uiso 1 1 calc R
C29 C 0.5228(4) 0.7957(5) 0.0775(2) 0.0216(14) Uani 1 1 d .
H29A H 0.5143 0.8741 0.0573 0.032 Uiso 1 1 calc R
H29B H 0.4666 0.7405 0.0659 0.032 Uiso 1 1 calc R
H29C H 0.5822 0.7529 0.0722 0.032 Uiso 1 1 calc R
C30 C 0.6165(4) 0.9154(6) 0.1516(2) 0.0312(16) Uani 1 1 d .
H30A H 0.6768 0.8742 0.1468 0.047 Uiso 1 1 calc R
H30B H 0.6217 0.9377 0.1883 0.047 Uiso 1 1 calc R
H30C H 0.6061 0.9921 0.1303 0.047 Uiso 1 1 calc R

loop_
_atom_site_aniso_label
_atom_site_aniso_U_11
_atom_site_aniso_U_22
_atom_site_aniso_U_33
_atom_site_aniso_U_23
_atom_site_aniso_U_13
_atom_site_aniso_U_12
Os 0.01576(11) 0.01139(10) 0.01475(10) 0.00062(12) 0.00183(8) 0.00006(12)
Cl 0.0202(8) 0.0185(8) 0.0212(8) 0.0022(6) 0.0001(6) 0.0029(6)
P1 0.0173(8) 0.0130(8) 0.0168(8) 0.0009(6) 0.0032(6) 0.0000(6)
P2 0.0165(8) 0.0140(8) 0.0169(8) 0.0004(6) 0.0029(7) 0.0014(6)
O1 0.017(2) 0.018(2) 0.017(2) 0.0030(16) 0.0038(17) 0.0016(17)
O2 0.025(2) 0.018(2) 0.020(2) -0.0007(18) 0.0002(17) -0.0093(19)
O3 0.021(2) 0.019(2) 0.026(2) 0.0001(18) 0.0018(19) 0.0009(18)
O4 0.027(2) 0.015(2) 0.018(2) -0.0027(17) -0.0018(17) -0.0014(18)
B1 0.019(4) 0.013(4) 0.022(4) -0.005(3) 0.005(3) -0.002(3)
B2 0.021(4) 0.017(3) 0.018(3) 0.002(3) 0.007(3) 0.002(3)
C1 0.021(3) 0.018(3) 0.016(3) -0.001(2) 0.001(3) -0.006(3)
C2 0.019(3) 0.030(4) 0.018(3) 0.002(2) 0.003(2) -0.001(3)
C3 0.028(4) 0.021(3) 0.023(3) -0.003(3) -0.001(3) -0.008(3)
C4 0.022(3) 0.015(3) 0.018(3) 0.003(2) -0.003(3) -0.008(3)
C5 0.028(4) 0.022(3) 0.022(3) -0.003(3) 0.001(3) 0.004(3)
C6 0.029(4) 0.030(4) 0.022(3) 0.002(3) 0.001(3) -0.011(3)
C7 0.023(3) 0.019(3) 0.018(3) -0.003(2) 0.006(3) -0.001(3)
C8 0.024(4) 0.026(4) 0.056(5) -0.017(3) 0.006(3) 0.002(3)
C9 0.022(3) 0.018(3) 0.031(4) 0.005(3) 0.003(3) -0.006(3)
C10 0.023(3) 0.018(3) 0.018(3) -0.007(2) 0.003(3) -0.008(3)
C11 0.036(4) 0.045(4) 0.022(3) -0.006(3) 0.009(3) -0.011(3)
C12 0.035(4) 0.015(3) 0.023(3) 0.001(2) -0.005(3) -0.002(3)
C13 0.020(3) 0.018(3) 0.016(3) 0.000(2) -0.001(3) 0.004(2)
C14 0.043(4) 0.026(4) 0.019(3) -0.001(3) -0.004(3) -0.009(3)
C15 0.028(3) 0.014(3) 0.024(3) 0.000(2) 0.007(3) 0.002(2)
C16 0.024(3) 0.019(3) 0.021(3) 0.002(3) 0.005(3) 0.003(3)
C17 0.026(4) 0.023(3) 0.033(4) -0.004(3) 0.012(3) -0.008(3)
C18 0.027(4) 0.023(4) 0.042(4) 0.001(3) 0.011(3) 0.002(3)
C19 0.023(3) 0.016(3) 0.019(3) 0.002(2) 0.003(3) 0.004(3)
C20 0.038(4) 0.020(3) 0.023(3) -0.002(3) 0.006(3) 0.000(3)
C21 0.031(4) 0.023(4) 0.033(4) -0.002(3) 0.007(3) 0.011(3)
C22 0.017(3) 0.019(3) 0.021(3) -0.002(3) 0.001(3) -0.001(3)
C23 0.028(4) 0.024(3) 0.029(4) -0.007(3) 0.010(3) 0.004(3)
C24 0.027(4) 0.023(3) 0.016(3) -0.009(3) 0.002(3) -0.007(3)
C25 0.017(3) 0.018(3) 0.025(3) -0.001(3) 0.000(3) -0.003(2)
C26 0.023(4) 0.023(3) 0.030(4) 0.001(3) 0.008(3) 0.003(3)
C27 0.021(3) 0.034(4) 0.032(4) 0.009(3) -0.001(3) 0.010(3)
C28 0.020(3) 0.013(3) 0.025(3) 0.003(2) 0.001(3) 0.000(2)
C29 0.031(4) 0.018(3) 0.016(3) 0.005(2) 0.006(3) -0.002(3)
C30 0.038(4) 0.030(4) 0.022(3) 0.004(3) -0.003(3) -0.019(3)

loop_
_atom_type_symbol
_atom_type_description
_atom_type_scat_dispersion_real
_atom_type_scat_dispersion_imag
_atom_type_scat_source
C C 0.0033 0.0016 'International Tables Vol C Tables 4.2.6.8 and 6.1.1.4'
H H 0.0000 0.0000 'International Tables Vol C Tables 4.2.6.8 and 6.1.1.4'
P P 0.1023 0.0942 'International Tables Vol C Tables 4.2.6.8 and 6.1.1.4'
Cl Cl 0.1484 0.1585 'International Tables Vol C Tables 4.2.6.8 and 6.1.1.4'
Os Os -1.2165 7.6030 'International Tables Vol C Tables 4.2.6.8 and 6.1.1.4'
O O 0.0106 0.0060 'International Tables Vol C Tables 4.2.6.8 and 6.1.1.4'
B B 0.0013 0.0007 'International Tables Vol C Tables 4.2.6.8 and 6.1.1.4'

loop_
_geom_angle_atom_site_label_1
_geom_angle_atom_site_label_2
_geom_angle_atom_site_label_3
_geom_angle
B1 Os P2 94.21(19)
B1 Os P1 94.72(19)
P2 Os P1 168.80(5)
B1 Os Cl 130.5(2)
P2 Os Cl 89.64(5)
P1 Os Cl 89.70(5)
B1 Os H01 42.4(16)
P2 Os H01 100.3(16)
P1 Os H01 90.9(16)
Cl Os H01 88.4(16)
B1 Os H02 139.2(17)
P2 Os H02 83.5(17)
P1 Os H02 85.3(17)
Cl Os H02 90.3(17)
H01 Os H02 176(2)
B1 Os H03 78.8(17)
P2 Os H03 88.2(17)
P1 Os H03 86.9(17)
Cl Os H03 150.7(17)
H01 Os H03 121(2)
H02 Os H03 60(2)
C19 P1 C13 104.6(3)
C19 P1 C16 102.3(3)
C13 P1 C16 104.7(3)
C19 P1 Os 116.0(2)
C13 P1 Os 114.14(18)
C16 P1 Os 113.65(19)
C22 P2 C25 102.3(3)
C22 P2 C28 105.6(3)
C25 P2 C28 104.6(3)
C22 P2 Os 113.06(19)
C25 P2 Os 115.59(19)
C28 P2 Os 114.40(18)
B1 O1 C1 131.5(5)
B2 O2 C4 125.8(5)
B2 O3 C7 106.5(4)
B2 O4 C10 106.3(5)
O1 B1 Os 164.0(5)
O1 B1 H01 134(2)
Os B1 H01 62(2)
O3 B2 O4 114.9(5)
O3 B2 O2 118.1(5)
O4 B2 O2 127.0(6)
O1 C1 C2 110.3(4)
O1 C1 C3 105.9(4)
C2 C1 C3 110.1(5)
O1 C1 C4 105.3(4)
C2 C1 C4 112.2(5)
C3 C1 C4 112.7(5)
C1 C2 H2A 109.5
C1 C2 H2B 109.5
H2A C2 H2B 109.5
C1 C2 H2C 109.5
H2A C2 H2C 109.5
H2B C2 H2C 109.5
C1 C3 H3A 109.5
C1 C3 H3B 109.5
H3A C3 H3B 109.5
C1 C3 H3C 109.5
H3A C3 H3C 109.5
H3B C3 H3C 109.5
O2 C4 C6 109.6(4)
O2 C4 C5 108.4(4)
C6 C4 C5 110.9(5)
O2 C4 C1 103.4(4)
C6 C4 C1 111.9(5)
C5 C4 C1 112.3(5)
C4 C5 H5A 109.5
C4 C5 H5B 109.5
H5A C5 H5B 109.5
C4 C5 H5C 109.5
H5A C5 H5C 109.5
H5B C5 H5C 109.5
C4 C6 H6A 109.5
C4 C6 H6B 109.5
H6A C6 H6B 109.5
C4 C6 H6C 109.5
H6A C6 H6C 109.5
H6B C6 H6C 109.5
O3 C7 C8 108.9(5)
O3 C7 C9 106.9(4)
C8 C7 C9 111.2(5)
O3 C7 C10 102.9(4)
C8 C7 C10 114.2(5)
C9 C7 C10 112.0(5)
C7 C8 H8A 109.5
C7 C8 H8B 109.5
H8A C8 H8B 109.5
C7 C8 H8C 109.5
H8A C8 H8C 109.5
H8B C8 H8C 109.5
C7 C9 H9A 109.5
C7 C9 H9B 109.5
H9A C9 H9B 109.5
C7 C9 H9C 109.5
H9A C9 H9C 109.5
H9B C9 H9C 109.5
O4 C10 C12 109.7(4)
O4 C10 C11 106.7(4)
C12 C10 C11 110.4(5)
O4 C10 C7 101.8(4)
C12 C10 C7 114.9(5)
C11 C10 C7 112.6(5)
C10 C11 H11A 109.5
C10 C11 H11B 109.5
H11A C11 H11B 109.5
C10 C11 H11C 109.5
H11A C11 H11C 109.5
H11B C11 H11C 109.5
C10 C12 H12A 109.5
C10 C12 H12B 109.5
H12A C12 H12B 109.5
C10 C12 H12C 109.5
H12A C12 H12C 109.5
H12B C12 H12C 109.5
C15 C13 C14 110.5(5)
C15 C13 P1 113.9(4)
C14 C13 P1 115.6(4)
C15 C13 H13 105.3
C14 C13 H13 105.3
P1 C13 H13 105.3
C13 C14 H14A 109.5
C13 C14 H14B 109.5
H14A C14 H14B 109.5
C13 C14 H14C 109.5
H14A C14 H14C 109.5
H14B C14 H14C 109.5
C13 C15 H15A 109.5
C13 C15 H15B 109.5
H15A C15 H15B 109.5
C13 C15 H15C 109.5
H15A C15 H15C 109.5
H15B C15 H15C 109.5
C18 C16 C17 109.2(5)
C18 C16 P1 112.0(4)
C17 C16 P1 120.0(4)
C18 C16 H16 104.8
C17 C16 H16 104.8
P1 C16 H16 104.8
C16 C17 H17A 109.5
C16 C17 H17B 109.5
H17A C17 H17B 109.5
C16 C17 H17C 109.5
H17A C17 H17C 109.5
H17B C17 H17C 109.5
C16 C18 H18A 109.5
C16 C18 H18B 109.5
H18A C18 H18B 109.5
C16 C18 H18C 109.5
H18A C18 H18C 109.5
H18B C18 H18C 109.5
C21 C19 C20 109.6(5)
C21 C19 P1 113.3(4)
C20 C19 P1 111.5(4)
C21 C19 H19 107.4
C20 C19 H19 107.4
P1 C19 H19 107.4
C19 C20 H20A 109.5
C19 C20 H20B 109.5
H20A C20 H20B 109.5
C19 C20 H20C 109.5
H20A C20 H20C 109.5
H20B C20 H20C 109.5
C19 C21 H21A 109.5
C19 C21 H21B 109.5
H21A C21 H21B 109.5
C19 C21 H21C 109.5
H21A C21 H21C 109.5
H21B C21 H21C 109.5
C24 C22 C23 108.6(5)
C24 C22 P2 120.0(4)
C23 C22 P2 111.5(4)
C24 C22 H22 105.2
C23 C22 H22 105.2
P2 C22 H22 105.2
C22 C23 H23A 109.5
C22 C23 H23B 109.5
H23A C23 H23B 109.5
C22 C23 H23C 109.5
H23A C23 H23C 109.5
H23B C23 H23C 109.5
C22 C24 H24A 109.5
C22 C24 H24B 109.5
H24A C24 H24B 109.5
C22 C24 H24C 109.5
H24A C24 H24C 109.5
H24B C24 H24C 109.5
C26 C25 C27 110.8(5)
C26 C25 P2 111.9(4)
C27 C25 P2 111.0(4)
C26 C25 H25 107.7
C27 C25 H25 107.7
P2 C25 H25 107.7
C25 C26 H26A 109.5
C25 C26 H26B 109.5
H26A C26 H26B 109.5
C25 C26 H26C 109.5
H26A C26 H26C 109.5
H26B C26 H26C 109.5
C25 C27 H27A 109.5
C25 C27 H27B 109.5
H27A C27 H27B 109.5
C25 C27 H27C 109.5
H27A C27 H27C 109.5
H27B C27 H27C 109.5
C30 C28 C29 108.6(5)
C30 C28 P2 115.4(4)
C29 C28 P2 115.4(4)
C30 C28 H28 105.5
C29 C28 H28 105.5
P2 C28 H28 105.5
C28 C29 H29A 109.5
C28 C29 H29B 109.5
H29A C29 H29B 109.5
C28 C29 H29C 109.5
H29A C29 H29C 109.5
H29B C29 H29C 109.5
C28 C30 H30A 109.5
C28 C30 H30B 109.5
H30A C30 H30B 109.5
C28 C30 H30C 109.5
H30A C30 H30C 109.5
H30B C30 H30C 109.5

loop_
_geom_bond_atom_site_label_1
_geom_bond_atom_site_label_2
_geom_bond_distance
Os B1 1.899(7)
Os P2 2.3524(15)
Os P1 2.3526(15)
Os Cl 2.5019(14)
Os H01 1.73(4)
Os H02 1.588(10)
Os H03 1.585(10)
P1 C19 1.852(5)
P1 C13 1.866(5)
P1 C16 1.867(6)
P2 C22 1.852(6)
P2 C25 1.856(6)
P2 C28 1.863(5)
O1 B1 1.323(7)
O1 C1 1.461(6)
O2 B2 1.372(7)
O2 C4 1.446(6)
O3 B2 1.361(7)
O3 C7 1.456(6)
O4 B2 1.361(7)
O4 C10 1.463(6)
B1 H01 1.32(5)
C1 C2 1.514(7)
C1 C3 1.520(7)
C1 C4 1.556(7)
C2 H2A 0.9800
C2 H2B 0.9800
C2 H2C 0.9800
C3 H3A 0.9800
C3 H3B 0.9800
C3 H3C 0.9800
C4 C6 1.525(7)
C4 C5 1.530(8)
C5 H5A 0.9800
C5 H5B 0.9800
C5 H5C 0.9800
C6 H6A 0.9800
C6 H6B 0.9800
C6 H6C 0.9800
C7 C8 1.504(7)
C7 C9 1.512(7)
C7 C10 1.571(8)
C8 H8A 0.9800
C8 H8B 0.9800
C8 H8C 0.9800
C9 H9A 0.9800
C9 H9B 0.9800
C9 H9C 0.9800
C10 C12 1.499(8)
C10 C11 1.516(7)
C11 H11A 0.9800
C11 H11B 0.9800
C11 H11C 0.9800
C12 H12A 0.9800
C12 H12B 0.9800
C12 H12C 0.9800
C13 C15 1.516(7)
C13 C14 1.527(7)
C13 H13 1.0000
C14 H14A 0.9800
C14 H14B 0.9800
C14 H14C 0.9800
C15 H15A 0.9800
C15 H15B 0.9800
C15 H15C 0.9800
C16 C18 1.519(7)
C16 C17 1.529(7)
C16 H16 1.0000
C17 H17A 0.9800
C17 H17B 0.9800
C17 H17C 0.9800
C18 H18A 0.9800
C18 H18B 0.9800
C18 H18C 0.9800
C19 C21 1.514(7)
C19 C20 1.523(7)
C19 H19 1.0000
C20 H20A 0.9800
C20 H20B 0.9800
C20 H20C 0.9800
C21 H21A 0.9800
C21 H21B 0.9800
C21 H21C 0.9800
C22 C24 1.546(7)
C22 C23 1.550(7)
C22 H22 1.0000
C23 H23A 0.9800
C23 H23B 0.9800
C23 H23C 0.9800
C24 H24A 0.9800
C24 H24B 0.9800
C24 H24C 0.9800
C25 C26 1.521(7)
C25 C27 1.545(7)
C25 H25 1.0000
C26 H26A 0.9800
C26 H26B 0.9800
C26 H26C 0.9800
C27 H27A 0.9800
C27 H27B 0.9800
C27 H27C 0.9800
C28 C30 1.518(7)
C28 C29 1.527(7)
C28 H28 1.0000
C29 H29A 0.9800
C29 H29B 0.9800
C29 H29C 0.9800
C30 H30A 0.9800
C30 H30B 0.9800
C30 H30C 0.9800
